data_4326734
loop_
_publ_author_name
'Daqiang Yuan'
'Dan Zhao'
'Hong-Cai Zhou'

_publ_section_title
;
 Pressure-Responsive Curvature Change of a "Rigid" Geodesic Ligand in a
 (3,24)-Connected Mesoporous Metal-Organic Framework
;
_journal_name_full 'Inorganic Chemistry'
_journal_page_first 10528
_journal_page_last 10530
_journal_paper_doi 10.1021/ic201744n
_journal_volume 50
_journal_year 2011
_chemical_formula_moiety 'C44 H28 Cu2 O10'
_chemical_formula_sum 'C44 H28 Cu2 O10'
_chemical_formula_weight 843.79
_chemical_name_systematic
; 
 ? 
;
_space_group_IT_number 225
_symmetry_cell_setting cubic
_symmetry_space_group_name_Hall '-F 4 2 3'
_symmetry_space_group_name_H-M 'F m -3 m'
_atom_sites_solution_hydrogens geom
_atom_sites_solution_primary direct
_atom_sites_solution_secondary difmap
_audit_creation_method SHELXL-97
_cell_angle_alpha 90.00
_cell_angle_beta 90.00
_cell_angle_gamma 90.00
_cell_formula_units_Z 48
_cell_length_a 56.607(6)
_cell_length_b 56.607
_cell_length_c 56.607
_cell_measurement_reflns_used 9754
_cell_measurement_temperature 100(2)
_cell_measurement_theta_max 10.934
_cell_measurement_theta_min 2.164
_cell_volume 181389(19)
_computing_cell_refinement 'SAINT+ ver. (Bruker, 2001)'
_computing_data_collection 'APEX2  (Bruker, 2008)'
_computing_data_reduction 'SAINT+ ver. (Bruker, 2001)'
_computing_molecular_graphics 'SHELXTL (Sheldrick, 2008)'
_computing_publication_material 'SHELXTL (Sheldrick, 2008)'
_computing_structure_refinement 'SHELXTL (Sheldrick, 2008)'
_computing_structure_solution 'SHELXTL (Sheldrick, 2008)'
_diffrn_ambient_temperature 100(2)
_diffrn_measured_fraction_theta_full 0.987
_diffrn_measured_fraction_theta_max 0.987
_diffrn_measurement_device_type 'Bruker APEX II CCD area detector'
_diffrn_measurement_method 'phi and omega scans'
_diffrn_radiation_monochromator graphite
_diffrn_radiation_source 15ID-B
_diffrn_radiation_type synchrotron
_diffrn_radiation_wavelength 0.41328
_diffrn_reflns_av_R_equivalents 0.2329
_diffrn_reflns_av_sigmaI/netI 0.0978
_diffrn_reflns_limit_h_max 59
_diffrn_reflns_limit_h_min -57
_diffrn_reflns_limit_k_max 59
_diffrn_reflns_limit_k_min -47
_diffrn_reflns_limit_l_max 59
_diffrn_reflns_limit_l_min -50
_diffrn_reflns_number 213968
_diffrn_reflns_theta_full 12.50
_diffrn_reflns_theta_max 12.50
_diffrn_reflns_theta_min 0.59
_exptl_absorpt_coefficient_mu 0.157
_exptl_absorpt_correction_T_max 0.9906
_exptl_absorpt_correction_T_min 0.9860
_exptl_absorpt_correction_type multi-scan
_exptl_absorpt_process_details 'SADABS (Sheldrick, 2008)'
_exptl_crystal_colour green
_exptl_crystal_density_diffrn 0.371
_exptl_crystal_description prism
_exptl_crystal_F_000 20640
_exptl_crystal_size_max 0.09
_exptl_crystal_size_mid 0.07
_exptl_crystal_size_min 0.06
_platon_squeeze_details
;
;
_refine_diff_density_max 0.790
_refine_diff_density_min -0.898
_refine_diff_density_rms 0.089
_refine_ls_extinction_method none
_refine_ls_goodness_of_fit_ref 1.129
_refine_ls_hydrogen_treatment constr
_refine_ls_matrix_type full
_refine_ls_number_parameters 164
_refine_ls_number_reflns 5238
_refine_ls_number_restraints 32
_refine_ls_restrained_S_all 1.143
_refine_ls_R_factor_all 0.1602
_refine_ls_R_factor_gt 0.1186
_refine_ls_shift/su_max 0.000
_refine_ls_shift/su_mean 0.000
_refine_ls_structure_factor_coef Fsqd
_refine_ls_weighting_details 'calc w=1/[\s^2^(Fo^2^)+(0.1765P)^2^+462.6130P] where P=(Fo^2^+2Fc^2^)/3'
_refine_ls_weighting_scheme calc
_refine_ls_wR_factor_gt 0.2971
_refine_ls_wR_factor_ref 0.3156
_reflns_number_gt 3648
_reflns_number_total 5238
_reflns_threshold_expression >2sigma(I)
_cod_data_source_file ic201744n_si_002.cif
_cod_data_source_block PCN69
_cod_original_cell_volume 181393(18)
_cod_database_code 4326734

loop_
_symmetry_equiv_pos_as_xyz
'x, y, z'
'-y, x, z'
'-x, -y, z'
'y, -x, z'
'x, -z, y'
'x, -y, -z'
'x, z, -y'
'z, y, -x'
'-x, y, -z'
'-z, y, x'
'z, x, y'
'y, z, x'
'-y, -z, x'
'z, -x, -y'
'-y, z, -x'
'-z, -x, y'
'-z, x, -y'
'y, -z, -x'
'y, x, -z'
'-y, -x, -z'
'-x, z, y'
'-x, -z, -y'
'z, -y, x'
'-z, -y, -x'
'x, y+1/2, z+1/2'
'-y, x+1/2, z+1/2'
'-x, -y+1/2, z+1/2'
'y, -x+1/2, z+1/2'
'x, -z+1/2, y+1/2'
'x, -y+1/2, -z+1/2'
'x, z+1/2, -y+1/2'
'z, y+1/2, -x+1/2'
'-x, y+1/2, -z+1/2'
'-z, y+1/2, x+1/2'
'z, x+1/2, y+1/2'
'y, z+1/2, x+1/2'
'-y, -z+1/2, x+1/2'
'z, -x+1/2, -y+1/2'
'-y, z+1/2, -x+1/2'
'-z, -x+1/2, y+1/2'
'-z, x+1/2, -y+1/2'
'y, -z+1/2, -x+1/2'
'y, x+1/2, -z+1/2'
'-y, -x+1/2, -z+1/2'
'-x, z+1/2, y+1/2'
'-x, -z+1/2, -y+1/2'
'z, -y+1/2, x+1/2'
'-z, -y+1/2, -x+1/2'
'x+1/2, y, z+1/2'
'-y+1/2, x, z+1/2'
'-x+1/2, -y, z+1/2'
'y+1/2, -x, z+1/2'
'x+1/2, -z, y+1/2'
'x+1/2, -y, -z+1/2'
'x+1/2, z, -y+1/2'
'z+1/2, y, -x+1/2'
'-x+1/2, y, -z+1/2'
'-z+1/2, y, x+1/2'
'z+1/2, x, y+1/2'
'y+1/2, z, x+1/2'
'-y+1/2, -z, x+1/2'
'z+1/2, -x, -y+1/2'
'-y+1/2, z, -x+1/2'
'-z+1/2, -x, y+1/2'
'-z+1/2, x, -y+1/2'
'y+1/2, -z, -x+1/2'
'y+1/2, x, -z+1/2'
'-y+1/2, -x, -z+1/2'
'-x+1/2, z, y+1/2'
'-x+1/2, -z, -y+1/2'
'z+1/2, -y, x+1/2'
'-z+1/2, -y, -x+1/2'
'x+1/2, y+1/2, z'
'-y+1/2, x+1/2, z'
'-x+1/2, -y+1/2, z'
'y+1/2, -x+1/2, z'
'x+1/2, -z+1/2, y'
'x+1/2, -y+1/2, -z'
'x+1/2, z+1/2, -y'
'z+1/2, y+1/2, -x'
'-x+1/2, y+1/2, -z'
'-z+1/2, y+1/2, x'
'z+1/2, x+1/2, y'
'y+1/2, z+1/2, x'
'-y+1/2, -z+1/2, x'
'z+1/2, -x+1/2, -y'
'-y+1/2, z+1/2, -x'
'-z+1/2, -x+1/2, y'
'-z+1/2, x+1/2, -y'
'y+1/2, -z+1/2, -x'
'y+1/2, x+1/2, -z'
'-y+1/2, -x+1/2, -z'
'-x+1/2, z+1/2, y'
'-x+1/2, -z+1/2, -y'
'z+1/2, -y+1/2, x'
'-z+1/2, -y+1/2, -x'
'-x, -y, -z'
'y, -x, -z'
'x, y, -z'
'-y, x, -z'
'-x, z, -y'
'-x, y, z'
'-x, -z, y'
'-z, -y, x'
'x, -y, z'
'z, -y, -x'
'-z, -x, -y'
'-y, -z, -x'
'y, z, -x'
'-z, x, y'
'y, -z, x'
'z, x, -y'
'z, -x, y'
'-y, z, x'
'-y, -x, z'
'y, x, z'
'x, -z, -y'
'x, z, y'
'-z, y, -x'
'z, y, x'
'-x, -y+1/2, -z+1/2'
'y, -x+1/2, -z+1/2'
'x, y+1/2, -z+1/2'
'-y, x+1/2, -z+1/2'
'-x, z+1/2, -y+1/2'
'-x, y+1/2, z+1/2'
'-x, -z+1/2, y+1/2'
'-z, -y+1/2, x+1/2'
'x, -y+1/2, z+1/2'
'z, -y+1/2, -x+1/2'
'-z, -x+1/2, -y+1/2'
'-y, -z+1/2, -x+1/2'
'y, z+1/2, -x+1/2'
'-z, x+1/2, y+1/2'
'y, -z+1/2, x+1/2'
'z, x+1/2, -y+1/2'
'z, -x+1/2, y+1/2'
'-y, z+1/2, x+1/2'
'-y, -x+1/2, z+1/2'
'y, x+1/2, z+1/2'
'x, -z+1/2, -y+1/2'
'x, z+1/2, y+1/2'
'-z, y+1/2, -x+1/2'
'z, y+1/2, x+1/2'
'-x+1/2, -y, -z+1/2'
'y+1/2, -x, -z+1/2'
'x+1/2, y, -z+1/2'
'-y+1/2, x, -z+1/2'
'-x+1/2, z, -y+1/2'
'-x+1/2, y, z+1/2'
'-x+1/2, -z, y+1/2'
'-z+1/2, -y, x+1/2'
'x+1/2, -y, z+1/2'
'z+1/2, -y, -x+1/2'
'-z+1/2, -x, -y+1/2'
'-y+1/2, -z, -x+1/2'
'y+1/2, z, -x+1/2'
'-z+1/2, x, y+1/2'
'y+1/2, -z, x+1/2'
'z+1/2, x, -y+1/2'
'z+1/2, -x, y+1/2'
'-y+1/2, z, x+1/2'
'-y+1/2, -x, z+1/2'
'y+1/2, x, z+1/2'
'x+1/2, -z, -y+1/2'
'x+1/2, z, y+1/2'
'-z+1/2, y, -x+1/2'
'z+1/2, y, x+1/2'
'-x+1/2, -y+1/2, -z'
'y+1/2, -x+1/2, -z'
'x+1/2, y+1/2, -z'
'-y+1/2, x+1/2, -z'
'-x+1/2, z+1/2, -y'
'-x+1/2, y+1/2, z'
'-x+1/2, -z+1/2, y'
'-z+1/2, -y+1/2, x'
'x+1/2, -y+1/2, z'
'z+1/2, -y+1/2, -x'
'-z+1/2, -x+1/2, -y'
'-y+1/2, -z+1/2, -x'
'y+1/2, z+1/2, -x'
'-z+1/2, x+1/2, y'
'y+1/2, -z+1/2, x'
'z+1/2, x+1/2, -y'
'z+1/2, -x+1/2, y'
'-y+1/2, z+1/2, x'
'-y+1/2, -x+1/2, z'
'y+1/2, x+1/2, z'
'x+1/2, -z+1/2, -y'
'x+1/2, z+1/2, y'
'-z+1/2, y+1/2, -x'
'z+1/2, y+1/2, x'

loop_
_atom_site_label
_atom_site_type_symbol
_atom_site_fract_x
_atom_site_fract_y
_atom_site_fract_z
_atom_site_U_iso_or_equiv
_atom_site_adp_type
_atom_site_occupancy
_atom_site_symmetry_multiplicity
_atom_site_calc_flag
_atom_site_refinement_flags
_atom_site_disorder_assembly
_atom_site_disorder_group
Cu1 Cu 0.0000 0.132567(15) 0.367433(15) 0.0690(6) Uani 1 4 d S . .
Cu2 Cu 0.0000 0.099352(14) 0.400648(14) 0.0632(6) Uani 1 4 d S . .
O1 O 0.0000 0.07155(12) 0.42845(12) 0.133(3) Uani 1 4 d SU . .
O2 O 0.0000 0.15979(9) 0.34021(9) 0.118(3) Uani 1 4 d S . .
O3 O 0.02466(8) 0.11230(8) 0.35275(7) 0.0904(14) Uani 1 1 d . . .
O4 O 0.02395(7) 0.08470(7) 0.38088(7) 0.0859(13) Uani 1 1 d . . .
C1 C 0.03132(9) 0.09450(11) 0.36329(10) 0.0609(16) Uani 1 1 d . . .
C2 C 0.05011(10) 0.08023(11) 0.35019(10) 0.0799(18) Uani 1 1 d . . .
C3 C 0.06239(11) 0.06239(11) 0.36165(15) 0.074(2) Uani 1 2 d S . .
H3 H 0.0585 0.0585 0.3775 0.089 Uiso 1 2 calc SR . .
C4 C 0.05580(13) 0.08650(15) 0.32635(14) 0.122(3) Uani 1 1 d . . .
H4 H 0.0477 0.0989 0.3185 0.147 Uiso 1 1 calc R . .
C5 C 0.07374(14) 0.07374(14) 0.3148(2) 0.114(3) Uani 1 2 d SD . .
C6 C 0.08052(19) 0.08052(19) 0.2909(2) 0.156(6) Uani 1 2 d SD . .
C7 C 0.0658(4) 0.0888(2) 0.2741(4) 0.169(11) Uani 0.50 1 d PD A 1
H7 H 0.0505 0.0916 0.2801 0.202 Uiso 0.50 1 calc PR A 1
C8 C 0.0672(3) 0.0942(3) 0.2508(4) 0.173(11) Uani 0.50 1 d PD A 1
H8 H 0.0547 0.1001 0.2414 0.207 Uiso 0.50 1 calc PR A 1
C9 C 0.0898(2) 0.0898(2) 0.2432(3) 0.208(9) Uani 1 2 d SD . .
C10 C 0.1065(5) 0.0811(3) 0.2591(4) 0.187(12) Uani 0.50 1 d PD A 2
H10 H 0.1220 0.0782 0.2532 0.224 Uiso 0.50 1 calc PR A 2
C11 C 0.1027(4) 0.0765(3) 0.2824(4) 0.204(14) Uani 0.50 1 d PD A 2
H11 H 0.1150 0.0707 0.2923 0.245 Uiso 0.50 1 calc PR A 2
C12 C 0.09575(18) 0.09575(18) 0.2167(3) 0.208(8) Uani 1 2 d SD . .
C13 C 0.08455(19) 0.11331(18) 0.2046(2) 0.220(7) Uani 1 1 d D . .
H13 H 0.0721 0.1217 0.2122 0.265 Uiso 1 1 calc R A .
C14 C 0.0907(2) 0.1192(2) 0.1821(2) 0.252(8) Uani 1 1 d D A .
H14 H 0.0822 0.1316 0.1746 0.303 Uiso 1 1 calc R . .
C15 C 0.1083(2) 0.1083(2) 0.1695(4) 0.263(11) Uani 1 2 d SD . .
C16 C 0.1172(3) 0.1172(3) 0.1471(3) 0.204(8) Uani 1 2 d SD . .
C17 C 0.1075(3) 0.1384(2) 0.1384(2) 0.191(8) Uani 1 2 d SD . .
H17 H 0.0951 0.1464 0.1464 0.229 Uiso 1 2 calc PR A .

loop_
_atom_site_aniso_label
_atom_site_aniso_U_11
_atom_site_aniso_U_22
_atom_site_aniso_U_33
_atom_site_aniso_U_23
_atom_site_aniso_U_13
_atom_site_aniso_U_12
Cu1 0.0697(10) 0.0687(7) 0.0687(7) 0.0285(7) 0.000 0.000
Cu2 0.0634(10) 0.0631(7) 0.0631(7) 0.0262(7) 0.000 0.000
O1 0.165(5) 0.116(3) 0.116(3) 0.029(4) 0.000 0.000
O2 0.163(9) 0.095(4) 0.095(4) 0.052(5) 0.000 0.000
O3 0.108(3) 0.095(3) 0.068(3) 0.029(3) 0.024(2) 0.006(3)
O4 0.108(3) 0.067(3) 0.083(3) 0.041(2) 0.010(2) 0.022(2)
C1 0.043(3) 0.083(4) 0.057(4) 0.051(4) 0.001(3) 0.006(3)
C2 0.075(4) 0.091(4) 0.074(4) 0.013(4) 0.033(4) 0.000(4)
C3 0.070(4) 0.070(4) 0.082(6) 0.016(4) 0.016(4) 0.044(5)
C4 0.105(6) 0.144(7) 0.117(6) 0.038(5) 0.049(5) 0.051(5)
C5 0.121(4) 0.121(4) 0.100(5) 0.020(3) 0.020(3) 0.009(4)
C6 0.179(9) 0.179(9) 0.111(12) 0.062(8) 0.062(8) 0.014(11)
C7 0.19(3) 0.22(3) 0.095(17) 0.011(17) 0.025(16) 0.08(2)
C8 0.139(19) 0.26(3) 0.118(18) 0.048(19) 0.030(17) 0.06(2)
C9 0.240(14) 0.240(14) 0.144(17) 0.066(12) 0.066(12) 0.068(17)
C10 0.25(3) 0.17(2) 0.15(3) 0.029(18) 0.06(2) 0.04(2)
C11 0.21(3) 0.29(4) 0.11(2) 0.06(2) 0.05(2) 0.03(2)
C12 0.199(11) 0.199(11) 0.22(2) 0.073(11) 0.073(11) 0.023(14)
C13 0.234(14) 0.238(14) 0.189(12) 0.079(11) 0.072(11) 0.096(12)
C14 0.233(15) 0.32(2) 0.208(14) 0.109(14) 0.079(13) 0.085(14)
C15 0.253(16) 0.253(16) 0.28(3) 0.078(18) 0.078(18) 0.08(2)
C16 0.225(12) 0.225(12) 0.161(16) 0.067(11) 0.067(11) 0.029(17)
C17 0.242(19) 0.165(9) 0.165(9) 0.075(13) 0.042(11) 0.042(11)

loop_
_atom_type_symbol
_atom_type_description
_atom_type_scat_dispersion_real
_atom_type_scat_dispersion_imag
_atom_type_scat_source
Cu Cu 0.3240 0.8257 'International Tables Vol C Tables 4.2.6.8 and 6.1.1.4'
C C 0.0015 0.0009 'International Tables Vol C Tables 4.2.6.8 and 6.1.1.4'
H H 0.0000 0.0000 'International Tables Vol C Tables 4.2.6.8 and 6.1.1.4'
O O 0.0056 0.0036 'International Tables Vol C Tables 4.2.6.8 and 6.1.1.4'

loop_
_geom_angle_atom_site_label_1
_geom_angle_atom_site_label_2
_geom_angle_atom_site_label_3
_geom_angle
_geom_angle_site_symmetry_1
_geom_angle_site_symmetry_3
O3 Cu1 O3 167.1(3) 141 102
O3 Cu1 O3 89.1(3) 141 46
O3 Cu1 O3 89.4(3) 102 46
O3 Cu1 O3 89.4(3) 141 .
O3 Cu1 O3 89.1(3) 102 .
O3 Cu1 O3 167.1(3) 46 .
O3 Cu1 O2 96.46(13) 141 .
O3 Cu1 O2 96.46(13) 102 .
O3 Cu1 O2 96.46(13) 46 .
O3 Cu1 O2 96.46(13) . .
O3 Cu1 Cu2 83.54(13) 141 .
O3 Cu1 Cu2 83.54(13) 102 .
O3 Cu1 Cu2 83.54(13) 46 .
O3 Cu1 Cu2 83.54(13) . .
O2 Cu1 Cu2 180.0(2) . .
O4 Cu2 O4 167.9(2) 141 102
O4 Cu2 O4 88.5(3) 141 46
O4 Cu2 O4 90.3(3) 102 46
O4 Cu2 O4 90.3(3) 141 .
O4 Cu2 O4 88.5(3) 102 .
O4 Cu2 O4 167.9(2) 46 .
O4 Cu2 O1 96.04(12) 141 .
O4 Cu2 O1 96.04(12) 102 .
O4 Cu2 O1 96.04(12) 46 .
O4 Cu2 O1 96.04(12) . .
O4 Cu2 Cu1 83.96(12) 141 .
O4 Cu2 Cu1 83.96(12) 102 .
O4 Cu2 Cu1 83.96(12) 46 .
O4 Cu2 Cu1 83.96(12) . .
O1 Cu2 Cu1 180.0(2) . .
C1 O3 Cu1 119.0(3) . .
C1 O4 Cu2 121.1(3) . .
O4 C1 O3 131.8(5) . .
O4 C1 C2 113.3(5) . .
O3 C1 C2 114.3(5) . .
C3 C2 C4 120.6(6) . .
C3 C2 C1 120.5(5) . .
C4 C2 C1 118.9(5) . .
C2 C3 C2 120.7(7) 116 .
C2 C3 H3 119.6 116 .
C2 C3 H3 119.6 . .
C5 C4 C2 118.2(7) . .
C5 C4 H4 120.9 . .
C2 C4 H4 120.9 . .
C4 C5 C4 121.7(10) 116 .
C4 C5 C6 119.1(5) 116 .
C4 C5 C6 119.1(5) . .
C7 C6 C7 86.0(18) 116 .
C7 C6 C11 112.1(15) 116 116
C7 C6 C11 47.7(11) . 116
C7 C6 C11 47.7(11) 116 .
C7 C6 C11 112.1(15) . .
C11 C6 C11 100.6(18) 116 .
C7 C6 C5 125.8(14) 116 .
C7 C6 C5 125.8(14) . .
C11 C6 C5 121.7(13) 116 .
C11 C6 C5 121.7(13) . .
C6 C7 C8 137(2) . .
C6 C7 H7 111.6 . .
C8 C7 H7 111.6 . .
C7 C8 C9 109(2) . .
C7 C8 H8 125.7 . .
C9 C8 H8 125.7 . .
C8 C9 C8 104.0(18) 116 .
C8 C9 C10 49.2(11) 116 .
C8 C9 C10 119.7(18) . .
C8 C9 C10 119.7(18) 116 116
C8 C9 C10 49.2(11) . 116
C10 C9 C10 94(2) . 116
C8 C9 C12 117.3(13) 116 .
C8 C9 C12 117.3(13) . .
C10 C9 C12 122.9(15) . .
C10 C9 C12 122.9(15) 116 .
C11 C10 C9 126(3) . .
C11 C10 H10 117.2 . .
C9 C10 H10 117.2 . .
C10 C11 C6 117(2) . .
C10 C11 H11 121.4 . .
C6 C11 H11 121.4 . .
C13 C12 C13 115.5(17) 116 .
C13 C12 C9 122.2(8) 116 .
C13 C12 C9 122.2(8) . .
C12 C13 C14 121.8(13) . .
C12 C13 H13 119.1 . .
C14 C13 H13 119.1 . .
C13 C14 C15 124.1(15) . .
C13 C14 H14 118.0 . .
C15 C14 H14 118.0 . .
C14 C15 C14 112.7(18) 116 .
C14 C15 C16 123.2(9) 116 .
C14 C15 C16 123.2(9) . .
C17 C16 C17 122.8(19) 11 .
C17 C16 C15 117.7(9) 11 .
C17 C16 C15 117.7(9) . .
C16 C17 C16 116.3(19) 12 .
C16 C17 H17 121.8 12 .
C16 C17 H17 121.8 . .

loop_
_geom_bond_atom_site_label_1
_geom_bond_atom_site_label_2
_geom_bond_distance
_geom_bond_site_symmetry_2
Cu1 O3 1.989(4) 141
Cu1 O3 1.989(4) 102
Cu1 O3 1.989(4) 46
Cu1 O3 1.989(4) .
Cu1 O2 2.179(7) .
Cu1 Cu2 2.6590(17) .
Cu2 O4 1.944(4) 141
Cu2 O4 1.944(4) 102
Cu2 O4 1.944(4) 46
Cu2 O4 1.944(4) .
Cu2 O1 2.226(9) .
O3 C1 1.230(6) .
O4 C1 1.214(6) .
C1 C2 1.527(8) .
C2 C3 1.387(7) .
C2 C4 1.432(9) .
C3 C2 1.387(7) 116
C3 H3 0.9500 .
C4 C5 1.407(8) .
C4 H4 0.9500 .
C5 C4 1.407(8) 116
C5 C6 1.459(16) .
C6 C7 1.348(16) 116
C6 C7 1.348(16) .
C6 C11 1.364(17) 116
C6 C11 1.364(17) .
C7 C8 1.353(17) .
C7 H7 0.9500 .
C8 C9 1.370(16) .
C8 H8 0.9500 .
C9 C8 1.370(16) 116
C9 C10 1.396(17) .
C9 C10 1.396(17) 116
C9 C12 1.58(2) .
C10 C11 1.361(17) .
C10 H10 0.9500 .
C11 H11 0.9500 .
C12 C13 1.361(10) 116
C12 C13 1.361(10) .
C13 C14 1.366(11) .
C13 H13 0.9500 .
C14 C15 1.370(10) .
C14 H14 0.9500 .
C15 C14 1.370(10) 116
C15 C16 1.456(16) .
C16 C17 1.408(10) 11
C16 C17 1.408(10) .
C17 C16 1.408(10) 12
C17 H17 0.9500 .

loop_
_platon_squeeze_void_nr
_platon_squeeze_void_average_x
_platon_squeeze_void_average_y
_platon_squeeze_void_average_z
_platon_squeeze_void_volume
_platon_squeeze_void_count_electrons
_platon_squeeze_void_content
1 -0.004 -0.003 -0.012 146741 47116 ' '
